data_7153936
loop_
_publ_author_name
'Korshin, Edward E.'
'Leitus, Gregory M.'
'Bendikov, Michael'

_publ_section_title
;
 Convenient access to readily soluble symmetrical dialkyl-substituted
 \a-oligofurans.
;
_journal_issue 34
_journal_name_full 'Organic &amp; biomolecular chemistry'
_journal_page_first 6661
_journal_page_last 6671
_journal_paper_doi 10.1039/c4ob00898g
_journal_volume 12
_journal_year 2014
_chemical_formula_moiety 'C10 H6 O4'
_chemical_formula_sum 'C10 H6 O4'
_chemical_formula_weight 190.15
_chemical_name_systematic
; 
 ? 
;
_space_group_IT_number 14
_symmetry_cell_setting monoclinic
_symmetry_space_group_name_Hall '-P 2ybc'
_symmetry_space_group_name_H-M 'P 1 21/c 1'
_atom_sites_solution_hydrogens geom
_atom_sites_solution_primary direct
_atom_sites_solution_secondary difmap
_audit_creation_method SHELXL-97
_cell_angle_alpha 90.00
_cell_angle_beta 107.70(3)
_cell_angle_gamma 90.00
_cell_formula_units_Z 2
_cell_length_a 6.1142(12)
_cell_length_b 12.283(3)
_cell_length_c 5.6061(11)
_cell_measurement_reflns_used 8956
_cell_measurement_temperature 120(2)
_cell_measurement_theta_max 37.44
_cell_measurement_theta_min 2.6
_cell_volume 401.09(16)
_computing_cell_refinement 'Bruker Apex2'
_computing_data_collection 'Bruker Apex2'
_computing_data_reduction 'Bruker Apex2'
_computing_molecular_graphics 'Bruker SHELXTL'
_computing_publication_material 'Bruker SHELXTL'
_computing_structure_refinement 'SHELXL-97 (Sheldrick, 1997)'
_computing_structure_solution 'SHELXS-97 (Sheldrick, 1990)'
_diffrn_ambient_temperature 120(2)
_diffrn_measured_fraction_theta_full 0.983
_diffrn_measured_fraction_theta_max 0.983
_diffrn_measurement_device_type 'Bruker Kappa Apex2 CCD'
_diffrn_measurement_method 'phi and omega scans'
_diffrn_radiation_monochromator graphite
_diffrn_radiation_source 'fine-focus sealed tube'
_diffrn_radiation_type MoK\a
_diffrn_radiation_wavelength 0.71073
_diffrn_reflns_av_R_equivalents 0.0230
_diffrn_reflns_av_sigmaI/netI 0.0201
_diffrn_reflns_limit_h_max 10
_diffrn_reflns_limit_h_min -10
_diffrn_reflns_limit_k_max 20
_diffrn_reflns_limit_k_min -21
_diffrn_reflns_limit_l_max 9
_diffrn_reflns_limit_l_min -9
_diffrn_reflns_number 8689
_diffrn_reflns_theta_full 37.44
_diffrn_reflns_theta_max 37.44
_diffrn_reflns_theta_min 3.32
_exptl_absorpt_coefficient_mu 0.124
_exptl_absorpt_correction_T_max 0.9951
_exptl_absorpt_correction_T_min 0.9901
_exptl_absorpt_correction_type multi-scan
_exptl_absorpt_process_details 'Bruker SHELXTL'
_exptl_crystal_colour colourless
_exptl_crystal_density_diffrn 1.574
_exptl_crystal_density_method 'not measured'
_exptl_crystal_description prism
_exptl_crystal_F_000 196
_exptl_crystal_size_max 0.08
_exptl_crystal_size_mid 0.06
_exptl_crystal_size_min 0.04
_refine_diff_density_max 0.650
_refine_diff_density_min -0.262
_refine_diff_density_rms 0.060
_refine_ls_extinction_method none
_refine_ls_goodness_of_fit_ref 1.052
_refine_ls_hydrogen_treatment mixed
_refine_ls_matrix_type full
_refine_ls_number_parameters 76
_refine_ls_number_reflns 2073
_refine_ls_number_restraints 0
_refine_ls_restrained_S_all 1.052
_refine_ls_R_factor_all 0.0421
_refine_ls_R_factor_gt 0.0365
_refine_ls_shift/su_max 0.000
_refine_ls_shift/su_mean 0.000
_refine_ls_structure_factor_coef Fsqd
_refine_ls_weighting_details 'calc w=1/[\s^2^(Fo^2^)+(0.0743P)^2^+0.0226P] where P=(Fo^2^+2Fc^2^)/3'
_refine_ls_weighting_scheme calc
_refine_ls_wR_factor_gt 0.1062
_refine_ls_wR_factor_ref 0.1124
_reflns_number_gt 1791
_reflns_number_total 2073
_reflns_threshold_expression >2sigma(I)
_cod_data_source_file c4ob00898g2.cif
_cod_data_source_block bd87
_cod_depositor_comments
;
The following automatic conversions were performed:

'_symmetry_cell_setting' value 'Monoclinic' changed to 'monoclinic'
according to
/usr/data/users/saulius/crontab/automatic-downloads/rss-feeds/RSC/lib/dictionaries/cif_core.dic
dictionary named 'cif_core.dic' version 2.4.2 from 2011-04-26.

Automatic conversion script
Id: cif_fix_values 2281 2013-09-26 08:29:07Z andrius 

 Adding full bibliography for 7153936.cif.
;
_cod_original_sg_symbol_Hall -P2ybc
_cod_original_sg_symbol_H-M P2(1)/c
_cod_database_code 7153936

loop_
_symmetry_equiv_pos_as_xyz
'x, y, z'
'-x, y+1/2, -z+1/2'
'-x, -y, -z'
'x, -y-1/2, z-1/2'

loop_
_atom_site_label
_atom_site_type_symbol
_atom_site_fract_x
_atom_site_fract_y
_atom_site_fract_z
_atom_site_U_iso_or_equiv
_atom_site_adp_type
_atom_site_occupancy
_atom_site_symmetry_multiplicity
_atom_site_calc_flag
O1 O 0.35901(8) 0.62813(4) -0.00069(8) 0.01743(11) Uani 1 1 d
O2 O 0.20684(9) 0.34776(4) 0.46220(10) 0.02376(12) Uani 1 1 d
C1 C 0.41964(9) 0.52258(4) 0.05706(10) 0.01376(11) Uani 1 1 d
C2 C 0.30784(9) 0.48254(4) 0.21825(10) 0.01421(11) Uani 1 1 d
C3 C 0.17079(10) 0.57063(5) 0.26261(11) 0.01671(11) Uani 1 1 d
H3 H 0.069(2) 0.5669(9) 0.366(2) 0.027(3) Uiso 1 1 d
C4 C 0.20683(10) 0.65572(5) 0.12668(11) 0.01824(12) Uani 1 1 d
H4 H 0.1424(19) 0.7259(9) 0.095(2) 0.029(3) Uiso 1 1 d
C5 C 0.31505(10) 0.37286(5) 0.31991(11) 0.01746(12) Uani 1 1 d
H5 H 0.4076(18) 0.3173(10) 0.273(2) 0.028(3) Uiso 1 1 d

loop_
_atom_site_aniso_label
_atom_site_aniso_U_11
_atom_site_aniso_U_22
_atom_site_aniso_U_33
_atom_site_aniso_U_23
_atom_site_aniso_U_13
_atom_site_aniso_U_12
O1 0.0217(2) 0.01409(19) 0.0203(2) 0.00199(13) 0.01198(15) 0.00365(14)
O2 0.0278(2) 0.0216(2) 0.0284(2) 0.00355(17) 0.01827(19) -0.00153(17)
C1 0.0155(2) 0.0126(2) 0.0148(2) -0.00036(15) 0.00698(16) 0.00060(15)
C2 0.0152(2) 0.0138(2) 0.0154(2) -0.00099(15) 0.00732(16) -0.00065(15)
C3 0.0172(2) 0.0170(2) 0.0186(2) -0.00175(17) 0.00939(18) 0.00065(17)
C4 0.0205(2) 0.0165(2) 0.0209(2) -0.00033(18) 0.01093(19) 0.00361(18)
C5 0.0201(2) 0.0151(2) 0.0200(2) 0.00003(17) 0.01037(19) -0.00159(17)

loop_
_atom_type_symbol
_atom_type_description
_atom_type_scat_dispersion_real
_atom_type_scat_dispersion_imag
_atom_type_scat_source
C C 0.0033 0.0016 'International Tables Vol C Tables 4.2.6.8 and 6.1.1.4'
H H 0.0000 0.0000 'International Tables Vol C Tables 4.2.6.8 and 6.1.1.4'
O O 0.0106 0.0060 'International Tables Vol C Tables 4.2.6.8 and 6.1.1.4'

loop_
_geom_angle_atom_site_label_1
_geom_angle_atom_site_label_2
_geom_angle_atom_site_label_3
_geom_angle
_geom_angle_site_symmetry_3
C1 O1 C4 106.83(4) .
O1 C1 C2 110.02(5) .
O1 C1 C1 115.83(6) 3_665
C2 C1 C1 134.15(7) 3_665
C1 C2 C3 106.05(5) .
C1 C2 C5 128.57(5) .
C3 C2 C5 125.34(5) .
C4 C3 C2 106.35(5) .
C4 C3 H3 128.1(7) .
C2 C3 H3 125.5(7) .
C3 C4 O1 110.74(5) .
C3 C4 H4 133.1(7) .
O1 C4 H4 116.0(7) .
O2 C5 C2 122.06(6) .
O2 C5 H5 118.4(7) .
C2 C5 H5 119.5(7) .

loop_
_geom_bond_atom_site_label_1
_geom_bond_atom_site_label_2
_geom_bond_distance
_geom_bond_site_symmetry_2
O1 C1 1.3602(7) .
O1 C4 1.3765(8) .
O2 C5 1.2208(8) .
C1 C2 1.3789(8) .
C1 C1 1.4370(11) 3_665
C2 C3 1.4358(8) .
C2 C5 1.4582(9) .
C3 C4 1.3505(9) .
C3 H3 0.971(12) .
C4 H4 0.942(11) .
C5 H5 0.973(12) .

loop_
_geom_torsion_atom_site_label_1
_geom_torsion_atom_site_label_2
_geom_torsion_atom_site_label_3
_geom_torsion_atom_site_label_4
_geom_torsion
_geom_torsion_site_symmetry_1
_geom_torsion_site_symmetry_4
C4 O1 C1 C2 0.22(6) . .
C4 O1 C1 C1 -179.71(6) . 3_665
O1 C1 C2 C3 -0.43(6) . .
C1 C1 C2 C3 179.49(8) 3_665 .
O1 C1 C2 C5 177.40(5) . .
C1 C1 C2 C5 -2.69(12) 3_665 .
C1 C2 C3 C4 0.47(6) . .
C5 C2 C3 C4 -177.44(5) . .
C2 C3 C4 O1 -0.36(7) . .
C1 O1 C4 C3 0.10(7) . .
C1 C2 C5 O2 -179.98(6) . .
C3 C2 C5 O2 -2.54(9) . .
